data_7116918
loop_
_publ_author_name
'Pierangelo Gobbo'
'Tommaso Romagnoli'
'Stephanie M. Barbon'
'Jacquelyn T. Price'
'Jennifer Keir'
'Joe B. Gilroy'
'Mark S. Workentin'

_publ_section_title
;
 Expanding the scope of strained-alkyne chemistry: a
 protection-deprotection strategy via the formation of a
 dicobalt-hexacarbonyl complex
;
_journal_name_full Chem.Commun.
_journal_page_first 6647
_journal_paper_doi 10.1039/C5cc01522G
_journal_volume 51
_journal_year 2015
_chemical_formula_sum 'C23 H17 Co2 N O11'
_chemical_formula_weight 601.23
_space_group_crystal_system monoclinic
_space_group_IT_number 15
_space_group_name_Hall '-C 2yc'
_space_group_name_H-M_alt 'C 1 2/c 1'
_symmetry_space_group_name_Hall '-C 2yc'
_symmetry_space_group_name_H-M 'C 1 2/c 1'
_atom_sites_solution_hydrogens geom
_atom_sites_solution_primary dual
_atom_sites_solution_secondary difmap
_audit_creation_method SHELXL-2014/6
_audit_update_record
;
2015-02-18 deposited with the CCDC.
2015-03-12 downloaded from the CCDC.
;
_cell_angle_alpha 90
_cell_angle_beta 110.966(13)
_cell_angle_gamma 90
_cell_formula_units_Z 8
_cell_length_a 39.343(20)
_cell_length_b 8.101(4)
_cell_length_c 16.720(6)
_cell_measurement_reflns_used 9897
_cell_measurement_temperature 110
_cell_measurement_theta_max 24.63
_cell_measurement_theta_min 2.61
_cell_volume 4976(4)
_computing_cell_refinement SAINT
_computing_data_collection Apex2
_computing_data_reduction SAINT
_computing_molecular_graphics NRCVAX
_computing_publication_material cif2tables.py
_computing_structure_refinement SHELXL-2014
_computing_structure_solution SHELXT
_diffrn_ambient_temperature 110
_diffrn_detector 'CCD plate'
_diffrn_detector_type 'Bruker Apex2'
_diffrn_measured_fraction_theta_full 0.996
_diffrn_measured_fraction_theta_max 0.995
_diffrn_measurement_device '\k-geometry diffractometer'
_diffrn_measurement_device_type 'Bruker Kappa Axis Apex2'
_diffrn_measurement_method 'phi and omega scans'
_diffrn_radiation_type MoK\a
_diffrn_radiation_wavelength 0.71073
_diffrn_reflns_av_R_equivalents 0.0836
_diffrn_reflns_av_unetI/netI 0.0492
_diffrn_reflns_Laue_measured_fraction_full 0.996
_diffrn_reflns_Laue_measured_fraction_max 0.995
_diffrn_reflns_limit_h_max 47
_diffrn_reflns_limit_h_min -47
_diffrn_reflns_limit_k_max 9
_diffrn_reflns_limit_k_min -9
_diffrn_reflns_limit_l_max 20
_diffrn_reflns_limit_l_min -19
_diffrn_reflns_number 61507
_diffrn_reflns_point_group_measured_fraction_full 0.996
_diffrn_reflns_point_group_measured_fraction_max 0.995
_diffrn_reflns_theta_full 25.242
_diffrn_reflns_theta_max 25.337
_diffrn_reflns_theta_min 3.577
_diffrn_source 'sealed tube'
_exptl_absorpt_coefficient_mu 1.394
_exptl_absorpt_correction_T_max 0.7452
_exptl_absorpt_correction_T_min 0.6625
_exptl_absorpt_correction_type multi-scan
_exptl_absorpt_process_details SADABS
_exptl_crystal_colour orange
_exptl_crystal_density_diffrn 1.605
_exptl_crystal_description Needle
_exptl_crystal_F_000 2432
_exptl_crystal_size_max 0.113
_exptl_crystal_size_mid 0.038
_exptl_crystal_size_min 0.037
_refine_diff_density_max 0.354
_refine_diff_density_min -0.445
_refine_diff_density_rms 0.070
_refine_ls_extinction_coef .
_refine_ls_extinction_method none
_refine_ls_goodness_of_fit_ref 1.011
_refine_ls_hydrogen_treatment constr
_refine_ls_matrix_type full
_refine_ls_number_parameters 353
_refine_ls_number_reflns 4529
_refine_ls_number_restraints 18
_refine_ls_restrained_S_all 1.011
_refine_ls_R_factor_all 0.0672
_refine_ls_R_factor_gt 0.0360
_refine_ls_shift/su_max 0.002
_refine_ls_shift/su_mean 0.000
_refine_ls_structure_factor_coef Fsqd
_refine_ls_weighting_details 'w=1/[\s^2^(Fo^2^)+(0.0246P)^2^+8.6377P] where P=(Fo^2^+2Fc^2^)/3'
_refine_ls_weighting_scheme calc
_refine_ls_wR_factor_gt 0.0636
_refine_ls_wR_factor_ref 0.0724
_reflns_Friedel_coverage 0.000
_reflns_Friedel_fraction_full .
_reflns_Friedel_fraction_max .
_reflns_number_gt 3297
_reflns_number_total 4529
_reflns_threshold_expression 'I > 2\s(I)'
_cod_data_source_file c5cc01522g2.cif
_cod_data_source_block exo-4
_cod_database_code 7116918
_shelx_space_group_comment
;
The symmetry employed for this shelxl refinement is uniquely defined
by the following loop, which should always be used as a source of
symmetry information in preference to the above space-group names.
They are only intended as comments.
;
_shelx_estimated_absorpt_t_min 0.858
_shelx_estimated_absorpt_t_max 0.950
_shelxl_version_number 2014/6

loop_
_space_group_symop_operation_xyz
'x, y, z'
'-x, y, -z+1/2'
'x+1/2, y+1/2, z'
'-x+1/2, y+1/2, -z+1/2'
'-x, -y, -z'
'x, -y, z-1/2'
'-x+1/2, -y+1/2, -z'
'x+1/2, -y+1/2, z-1/2'

loop_
_atom_site_label
_atom_site_type_symbol
_atom_site_fract_x
_atom_site_fract_y
_atom_site_fract_z
_atom_site_U_iso_or_equiv
_atom_site_adp_type
_atom_site_occupancy
_atom_site_site_symmetry_order
_atom_site_calc_flag
_atom_site_refinement_flags_posn
_atom_site_refinement_flags_adp
_atom_site_refinement_flags_occupancy
_atom_site_disorder_assembly
_atom_site_disorder_group
Co1 Co 0.69969(2) 0.87097(5) 0.86996(2) 0.02451(12) Uani 1 1 d . . . . .
Co2 Co 0.66082(2) 1.07421(5) 0.76582(2) 0.02501(12) Uani 1 1 d . U . . .
C1 C 0.73946(9) 1.0012(5) 0.90454(18) 0.0433(9) Uani 1 1 d . . . . .
O1 O 0.76436(7) 1.0849(4) 0.92622(15) 0.0774(10) Uani 1 1 d . . . . .
C2 C 0.68319(8) 0.8674(4) 0.95879(18) 0.0261(7) Uani 1 1 d . . . . .
O2 O 0.67303(6) 0.8561(3) 1.01418(13) 0.0371(5) Uani 1 1 d . . . . .
C3 C 0.72077(9) 0.6727(5) 0.88127(18) 0.0407(9) Uani 1 1 d . . . . .
O3 O 0.73347(8) 0.5451(4) 0.88392(15) 0.0669(9) Uani 1 1 d . . . . .
C4 C 0.69322(9) 1.2085(4) 0.7436(2) 0.0399(9) Uani 1 1 d . . . . .
O4 O 0.71309(7) 1.2878(3) 0.72373(17) 0.0634(8) Uani 1 1 d . . . . .
C5 C 0.6494(5) 1.202(2) 0.8390(8) 0.034(3) Uani 0.55(4) 1 d . U P A 1
O5 O 0.6433(7) 1.279(3) 0.8890(4) 0.065(6) Uani 0.55(4) 1 d . U P A 1
C5' C 0.6409(5) 1.144(3) 0.8457(10) 0.030(4) Uani 0.45(4) 1 d . U P A 2
O5' O 0.6279(4) 1.190(4) 0.8916(5) 0.057(6) Uani 0.45(4) 1 d . U P A 2
C6 C 0.62167(8) 1.1114(3) 0.67249(18) 0.0235(7) Uani 1 1 d . . . . .
O6 O 0.59648(6) 1.1340(2) 0.61289(13) 0.0333(5) Uani 1 1 d . . . . .
C7 C 0.65403(7) 0.8327(4) 0.77351(16) 0.0216(6) Uani 1 1 d . . . . .
C8 C 0.68048(7) 0.8633(3) 0.74343(16) 0.0205(6) Uani 1 1 d . . . . .
C9 C 0.69542(7) 0.8122(4) 0.67693(15) 0.0205(6) Uani 1 1 d . . . . .
H9A H 0.7104 0.7116 0.6964 0.025 Uiso 1 1 calc R U . . .
H9B H 0.7114 0.9008 0.6694 0.025 Uiso 1 1 calc R U . . .
C10 C 0.66496(7) 0.7774(3) 0.59073(15) 0.0188(6) Uani 1 1 d . . . . .
H10A H 0.6462 0.8648 0.5795 0.023 Uiso 1 1 calc R U . . .
H10B H 0.6752 0.7826 0.5447 0.023 Uiso 1 1 calc R U . . .
C11 C 0.64720(7) 0.6126(3) 0.58754(15) 0.0184(6) Uani 1 1 d . . . . .
H11 H 0.6641 0.5175 0.5935 0.022 Uiso 1 1 calc R U . . .
C12 C 0.61689(7) 0.5761(3) 0.62138(16) 0.0184(6) Uani 1 1 d . . . . .
H12 H 0.6179 0.4624 0.6454 0.022 Uiso 1 1 calc R U . . .
C13 C 0.59975(7) 0.7016(3) 0.66170(16) 0.0207(6) Uani 1 1 d . . . . .
H13A H 0.5747 0.6654 0.6538 0.025 Uiso 1 1 calc R U . . .
H13B H 0.5980 0.8083 0.6316 0.025 Uiso 1 1 calc R U . . .
C14 C 0.62100(7) 0.7277(4) 0.75772(16) 0.0242(7) Uani 1 1 d . . . . .
H14A H 0.6049 0.7808 0.7840 0.029 Uiso 1 1 calc R U . . .
H14B H 0.6285 0.6191 0.7856 0.029 Uiso 1 1 calc R U . . .
C15 C 0.60893(7) 0.5795(3) 0.52597(16) 0.0184(6) Uani 1 1 d . . . . .
H15 H 0.5954 0.6790 0.4954 0.022 Uiso 1 1 calc R U . . .
C16 C 0.60117(7) 0.4250(3) 0.47503(17) 0.0220(6) Uani 1 1 d . . . . .
H16A H 0.6032 0.4442 0.4184 0.026 Uiso 1 1 calc R U . . .
H16B H 0.6188 0.3381 0.5051 0.026 Uiso 1 1 calc R U . . .
C17 C 0.55477(8) 0.2287(3) 0.42599(16) 0.0212(7) Uani 1 1 d . . . . .
C18 C 0.50666(7) 0.0400(3) 0.39065(17) 0.0198(6) Uani 1 1 d . . . . .
C19 C 0.52142(8) -0.1058(3) 0.43092(17) 0.0248(7) Uani 1 1 d . . . . .
H19 H 0.5419 -0.1044 0.4828 0.030 Uiso 1 1 calc R U . . .
C20 C 0.50595(8) -0.2541(4) 0.39459(17) 0.0242(7) Uani 1 1 d . . . . .
H20 H 0.5157 -0.3564 0.4205 0.029 Uiso 1 1 calc R U . . .
C21 C 0.47590(7) -0.2491(3) 0.31961(17) 0.0208(6) Uani 1 1 d . . . . .
C22 C 0.46084(7) -0.1039(3) 0.27960(17) 0.0223(7) Uani 1 1 d . . . . .
H22 H 0.4401 -0.1054 0.2283 0.027 Uiso 1 1 calc R U . . .
C23 C 0.47663(7) 0.0445(3) 0.31565(17) 0.0215(6) Uani 1 1 d . . . . .
H23 H 0.4670 0.1467 0.2894 0.026 Uiso 1 1 calc R U . . .
O7 O 0.56410(5) 0.3736(2) 0.46442(11) 0.0212(4) Uani 1 1 d . . . . .
O8 O 0.57185(5) 0.1441(2) 0.39564(12) 0.0289(5) Uani 1 1 d . . . . .
O9 O 0.52119(5) 0.1914(2) 0.42738(11) 0.0241(5) Uani 1 1 d . . . . .
O10 O 0.47660(6) -0.5330(3) 0.30615(15) 0.0428(6) Uani 1 1 d . . . . .
O11 O 0.42962(6) -0.4022(3) 0.22400(15) 0.0533(7) Uani 1 1 d . . . . .
N1 N 0.45974(7) -0.4060(3) 0.28044(16) 0.0299(6) Uani 1 1 d . . . . .

loop_
_atom_site_aniso_label
_atom_site_aniso_U_11
_atom_site_aniso_U_22
_atom_site_aniso_U_33
_atom_site_aniso_U_23
_atom_site_aniso_U_13
_atom_site_aniso_U_12
Co1 0.0182(2) 0.0382(3) 0.0164(2) -0.00139(17) 0.00528(16) -0.00047(18)
Co2 0.0216(2) 0.0281(2) 0.0219(2) -0.00621(17) 0.00353(17) 0.00184(18)
C1 0.031(2) 0.077(3) 0.0191(17) 0.0106(17) 0.0046(15) -0.0141(19)
O1 0.0413(16) 0.138(3) 0.0403(15) 0.0240(16) -0.0012(12) -0.0503(18)
C2 0.0245(16) 0.0256(17) 0.0261(17) -0.0058(13) 0.0064(14) -0.0078(14)
O2 0.0471(14) 0.0386(14) 0.0356(13) -0.0040(10) 0.0270(11) -0.0095(11)
C3 0.038(2) 0.064(3) 0.0172(16) 0.0014(16) 0.0059(14) 0.0178(19)
O3 0.081(2) 0.075(2) 0.0396(15) 0.0062(14) 0.0152(14) 0.0497(17)
C4 0.0279(19) 0.029(2) 0.049(2) 0.0005(16) -0.0035(16) -0.0036(16)
O4 0.0383(15) 0.0484(17) 0.088(2) 0.0174(15) 0.0029(14) -0.0144(13)
C5 0.039(7) 0.033(7) 0.024(4) 0.008(4) 0.006(4) 0.016(5)
O5 0.083(10) 0.080(9) 0.023(3) -0.007(3) 0.008(3) 0.058(8)
C5' 0.031(7) 0.035(9) 0.012(4) -0.004(5) -0.006(3) 0.013(6)
O5' 0.045(6) 0.094(13) 0.022(3) -0.017(4) 0.000(3) 0.033(7)
C6 0.0316(18) 0.0160(16) 0.0271(17) -0.0012(13) 0.0156(15) -0.0036(13)
O6 0.0346(13) 0.0299(13) 0.0272(12) 0.0068(10) 0.0010(10) -0.0006(10)
C7 0.0200(15) 0.0283(17) 0.0152(14) -0.0024(12) 0.0048(12) 0.0044(13)
C8 0.0155(15) 0.0270(17) 0.0156(14) -0.0006(12) 0.0013(11) -0.0009(13)
C9 0.0166(15) 0.0258(16) 0.0213(15) -0.0005(12) 0.0093(12) -0.0020(13)
C10 0.0167(15) 0.0235(17) 0.0171(14) 0.0011(12) 0.0071(12) 0.0011(12)
C11 0.0169(14) 0.0211(16) 0.0184(14) 0.0000(12) 0.0077(11) 0.0010(12)
C12 0.0203(15) 0.0160(15) 0.0186(14) 0.0011(12) 0.0068(12) 0.0000(12)
C13 0.0182(15) 0.0256(17) 0.0215(15) -0.0020(12) 0.0110(12) -0.0026(13)
C14 0.0198(16) 0.0330(18) 0.0230(15) -0.0043(13) 0.0115(13) -0.0027(13)
C15 0.0174(15) 0.0188(16) 0.0190(14) 0.0000(12) 0.0067(12) 0.0007(12)
C16 0.0228(16) 0.0233(16) 0.0222(15) -0.0022(12) 0.0110(12) -0.0049(13)
C17 0.0246(17) 0.0208(17) 0.0168(15) 0.0024(13) 0.0055(13) -0.0027(14)
C18 0.0188(15) 0.0178(17) 0.0255(15) -0.0044(12) 0.0114(13) -0.0031(12)
C19 0.0201(16) 0.0269(19) 0.0247(15) 0.0005(13) 0.0048(12) 0.0010(13)
C20 0.0247(17) 0.0186(17) 0.0310(17) 0.0040(13) 0.0119(14) 0.0035(13)
C21 0.0187(16) 0.0166(16) 0.0289(16) -0.0007(13) 0.0107(13) -0.0044(12)
C22 0.0162(15) 0.0238(18) 0.0269(16) -0.0010(13) 0.0074(12) -0.0052(13)
C23 0.0194(16) 0.0209(17) 0.0268(16) 0.0016(13) 0.0113(13) 0.0018(13)
O7 0.0200(10) 0.0185(11) 0.0247(10) -0.0063(8) 0.0073(8) -0.0055(8)
O8 0.0334(12) 0.0267(12) 0.0339(12) -0.0132(9) 0.0210(10) -0.0089(10)
O9 0.0199(11) 0.0211(11) 0.0328(11) -0.0065(9) 0.0113(9) -0.0032(9)
O10 0.0357(14) 0.0178(13) 0.0722(17) -0.0015(11) 0.0161(12) 0.0001(11)
O11 0.0428(15) 0.0337(15) 0.0598(16) -0.0002(12) -0.0102(13) -0.0143(11)
N1 0.0268(15) 0.0238(16) 0.0396(16) -0.0005(12) 0.0125(13) -0.0067(13)

loop_
_atom_type_symbol
_atom_type_description
_atom_type_scat_dispersion_real
_atom_type_scat_dispersion_imag
_atom_type_scat_source
C C 0.0033 0.0016 'International Tables Vol C Tables 4.2.6.8 and 6.1.1.4'
H H 0.0000 0.0000 'International Tables Vol C Tables 4.2.6.8 and 6.1.1.4'
N N 0.0061 0.0033 'International Tables Vol C Tables 4.2.6.8 and 6.1.1.4'
O O 0.0106 0.0060 'International Tables Vol C Tables 4.2.6.8 and 6.1.1.4'
Co Co 0.3494 0.9721 'International Tables Vol C Tables 4.2.6.8 and 6.1.1.4'

loop_
_geom_angle_atom_site_label_1
_geom_angle_atom_site_label_2
_geom_angle_atom_site_label_3
_geom_angle
_geom_angle_site_symmetry_1
_geom_angle_site_symmetry_3
C3 Co1 C1 100.10(17) . .
C3 Co1 C2 100.78(14) . .
C1 Co1 C2 105.64(13) . .
C3 Co1 C7 101.47(14) . .
C1 Co1 C7 142.23(13) . .
C2 Co1 C7 100.31(12) . .
C3 Co1 C8 94.03(12) . .
C1 Co1 C8 108.50(12) . .
C2 Co1 C8 139.54(12) . .
C7 Co1 C8 39.50(11) . .
C3 Co1 Co2 144.67(9) . .
C1 Co1 Co2 94.77(12) . .
C2 Co1 Co2 105.79(10) . .
C7 Co1 Co2 51.38(9) . .
C8 Co1 Co2 50.73(8) . .
C5 Co2 C6 98.8(5) . .
C5 Co2 C4 99.3(7) . .
C6 Co2 C4 99.80(14) . .
C6 Co2 C5' 97.1(5) . .
C4 Co2 C5' 118.1(8) . .
C5 Co2 C8 148.2(5) . .
C6 Co2 C8 104.81(12) . .
C4 Co2 C8 97.41(14) . .
C5' Co2 C8 134.1(8) . .
C5 Co2 C7 117.1(7) . .
C6 Co2 C7 97.41(12) . .
C4 Co2 C7 136.51(13) . .
C5' Co2 C7 98.8(8) . .
C8 Co2 C7 39.37(11) . .
C5 Co2 Co1 98.4(5) . .
C6 Co2 Co1 147.95(9) . .
C4 Co2 Co1 103.85(11) . .
C5' Co2 Co1 90.6(6) . .
C8 Co2 Co1 51.11(8) . .
C7 Co2 Co1 50.58(8) . .
O1 C1 Co1 179.3(4) . .
O2 C2 Co1 176.3(3) . .
O3 C3 Co1 176.4(3) . .
O4 C4 Co2 174.9(3) . .
O5 C5 Co2 176.7(13) . .
O5' C5' Co2 177.5(14) . .
O6 C6 Co2 179.4(3) . .
C8 C7 C14 141.9(3) . .
C8 C7 Co1 70.83(16) . .
C14 C7 Co1 135.8(2) . .
C8 C7 Co2 69.55(17) . .
C14 C7 Co2 132.7(2) . .
Co1 C7 Co2 78.04(10) . .
C7 C8 C9 143.2(3) . .
C7 C8 Co2 71.07(17) . .
C9 C8 Co2 132.1(2) . .
C7 C8 Co1 69.67(16) . .
C9 C8 Co1 134.88(19) . .
Co2 C8 Co1 78.15(10) . .
C8 C9 C10 111.6(2) . .
C8 C9 H9A 109.3 . .
C10 C9 H9A 109.3 . .
C8 C9 H9B 109.3 . .
C10 C9 H9B 109.3 . .
H9A C9 H9B 108.0 . .
C11 C10 C9 113.2(2) . .
C11 C10 H10A 108.9 . .
C9 C10 H10A 108.9 . .
C11 C10 H10B 108.9 . .
C9 C10 H10B 108.9 . .
H10A C10 H10B 107.7 . .
C10 C11 C15 121.3(2) . .
C10 C11 C12 125.3(2) . .
C15 C11 C12 59.79(17) . .
C10 C11 H11 113.4 . .
C15 C11 H11 113.4 . .
C12 C11 H11 113.4 . .
C13 C12 C15 120.2(2) . .
C13 C12 C11 124.9(2) . .
C15 C12 C11 59.86(16) . .
C13 C12 H12 113.8 . .
C15 C12 H12 113.8 . .
C11 C12 H12 113.8 . .
C12 C13 C14 113.4(2) . .
C12 C13 H13A 108.9 . .
C14 C13 H13A 108.9 . .
C12 C13 H13B 108.9 . .
C14 C13 H13B 108.9 . .
H13A C13 H13B 107.7 . .
C7 C14 C13 112.1(2) . .
C7 C14 H14A 109.2 . .
C13 C14 H14A 109.2 . .
C7 C14 H14B 109.2 . .
C13 C14 H14B 109.2 . .
H14A C14 H14B 107.9 . .
C16 C15 C12 120.9(2) . .
C16 C15 C11 119.4(2) . .
C12 C15 C11 60.35(17) . .
C16 C15 H15 115.1 . .
C12 C15 H15 115.1 . .
C11 C15 H15 115.1 . .
O7 C16 C15 107.5(2) . .
O7 C16 H16A 110.2 . .
C15 C16 H16A 110.2 . .
O7 C16 H16B 110.2 . .
C15 C16 H16B 110.2 . .
H16A C16 H16B 108.5 . .
O8 C17 O7 127.9(3) . .
O8 C17 O9 125.3(3) . .
O7 C17 O9 106.8(2) . .
C19 C18 C23 122.6(3) . .
C19 C18 O9 120.1(2) . .
C23 C18 O9 117.2(2) . .
C18 C19 C20 119.1(3) . .
C18 C19 H19 120.5 . .
C20 C19 H19 120.5 . .
C21 C20 C19 118.1(3) . .
C21 C20 H20 120.9 . .
C19 C20 H20 120.9 . .
C22 C21 C20 123.0(3) . .
C22 C21 N1 118.7(2) . .
C20 C21 N1 118.3(2) . .
C21 C22 C23 118.7(2) . .
C21 C22 H22 120.6 . .
C23 C22 H22 120.6 . .
C18 C23 C22 118.4(3) . .
C18 C23 H23 120.8 . .
C22 C23 H23 120.8 . .
C17 O7 C16 113.7(2) . .
C17 O9 C18 115.6(2) . .
O10 N1 O11 123.3(3) . .
O10 N1 C21 118.7(2) . .
O11 N1 C21 117.9(2) . .

loop_
_geom_bond_atom_site_label_1
_geom_bond_atom_site_label_2
_geom_bond_distance
_geom_bond_site_symmetry_2
Co1 C3 1.786(4) .
Co1 C1 1.802(4) .
Co1 C2 1.822(3) .
Co1 C7 1.962(3) .
Co1 C8 1.977(3) .
Co1 Co2 2.4851(9) .
Co2 C5 1.778(12) .
Co2 C6 1.783(3) .
Co2 C4 1.812(4) .
Co2 C5' 1.863(16) .
Co2 C8 1.966(3) .
Co2 C7 1.985(3) .
C1 O1 1.139(4) .
C2 O2 1.136(3) .
C3 O3 1.142(4) .
C4 O4 1.149(4) .
C5 O5 1.137(10) .
C5' O5' 1.124(13) .
C6 O6 1.141(3) .
C7 C8 1.331(4) .
C7 C14 1.496(4) .
C8 C9 1.490(4) .
C9 C10 1.535(3) .
C9 H9A 0.9900 .
C9 H9B 0.9900 .
C10 C11 1.499(4) .
C10 H10A 0.9900 .
C10 H10B 0.9900 .
C11 C15 1.513(4) .
C11 C12 1.521(4) .
C11 H11 1.0000 .
C12 C13 1.506(4) .
C12 C15 1.512(4) .
C12 H12 1.0000 .
C13 C14 1.537(4) .
C13 H13A 0.9900 .
C13 H13B 0.9900 .
C14 H14A 0.9900 .
C14 H14B 0.9900 .
C15 C16 1.483(4) .
C15 H15 1.0000 .
C16 O7 1.465(3) .
C16 H16A 0.9900 .
C16 H16B 0.9900 .
C17 O8 1.193(3) .
C17 O7 1.325(3) .
C17 O9 1.363(3) .
C18 C19 1.380(4) .
C18 C23 1.382(4) .
C18 O9 1.399(3) .
C19 C20 1.385(4) .
C19 H19 0.9500 .
C20 C21 1.382(4) .
C20 H20 0.9500 .
C21 C22 1.378(4) .
C21 N1 1.466(4) .
C22 C23 1.388(4) .
C22 H22 0.9500 .
C23 H23 0.9500 .
O10 N1 1.217(3) .
O11 N1 1.223(3) .

loop_
_geom_torsion_atom_site_label_1
_geom_torsion_atom_site_label_2
_geom_torsion_atom_site_label_3
_geom_torsion_atom_site_label_4
_geom_torsion
_geom_torsion_site_symmetry_1
_geom_torsion_site_symmetry_2
_geom_torsion_site_symmetry_3
_geom_torsion_site_symmetry_4
C14 C7 C8 C9 -2.3(7) . . . .
Co1 C7 C8 C9 139.5(4) . . . .
Co2 C7 C8 C9 -136.5(4) . . . .
C14 C7 C8 Co2 134.1(4) . . . .
Co1 C7 C8 Co2 -84.00(8) . . . .
C14 C7 C8 Co1 -141.9(4) . . . .
Co2 C7 C8 Co1 84.00(8) . . . .
C7 C8 C9 C10 40.0(5) . . . .
Co2 C8 C9 C10 -78.6(3) . . . .
Co1 C8 C9 C10 160.8(2) . . . .
C8 C9 C10 C11 -78.2(3) . . . .
C9 C10 C11 C15 156.3(2) . . . .
C9 C10 C11 C12 83.2(3) . . . .
C10 C11 C12 C13 1.2(4) . . . .
C15 C11 C12 C13 -107.7(3) . . . .
C10 C11 C12 C15 108.9(3) . . . .
C15 C12 C13 C14 -157.0(2) . . . .
C11 C12 C13 C14 -84.6(3) . . . .
C8 C7 C14 C13 -36.7(5) . . . .
Co1 C7 C14 C13 -159.9(2) . . . .
Co2 C7 C14 C13 77.2(3) . . . .
C12 C13 C14 C7 77.3(3) . . . .
C13 C12 C15 C16 -136.2(3) . . . .
C11 C12 C15 C16 108.5(3) . . . .
C13 C12 C15 C11 115.3(3) . . . .
C10 C11 C15 C16 133.7(3) . . . .
C12 C11 C15 C16 -110.9(3) . . . .
C10 C11 C15 C12 -115.3(3) . . . .
C12 C15 C16 O7 75.1(3) . . . .
C11 C15 C16 O7 146.1(2) . . . .
C23 C18 C19 C20 0.8(4) . . . .
O9 C18 C19 C20 178.2(2) . . . .
C18 C19 C20 C21 -0.8(4) . . . .
C19 C20 C21 C22 0.2(4) . . . .
C19 C20 C21 N1 179.3(2) . . . .
C20 C21 C22 C23 0.5(4) . . . .
N1 C21 C22 C23 -178.6(2) . . . .
C19 C18 C23 C22 -0.1(4) . . . .
O9 C18 C23 C22 -177.6(2) . . . .
C21 C22 C23 C18 -0.5(4) . . . .
O8 C17 O7 C16 -4.9(4) . . . .
O9 C17 O7 C16 174.90(19) . . . .
C15 C16 O7 C17 -174.6(2) . . . .
O8 C17 O9 C18 0.8(4) . . . .
O7 C17 O9 C18 -179.0(2) . . . .
C19 C18 O9 C17 70.5(3) . . . .
C23 C18 O9 C17 -112.0(3) . . . .
C22 C21 N1 O10 166.6(3) . . . .
C20 C21 N1 O10 -12.5(4) . . . .
C22 C21 N1 O11 -14.3(4) . . . .
C20 C21 N1 O11 166.6(3) . . . .
